data_7700313
loop_
_publ_author_name
'Ershova, Irina V.'
'Smolyaninov, Ivan V.'
'Bogomyakov, Artem S.'
'Fedin, Matvey V.'
'Starikov, Andrey G.'
'Cherkasov, Anton V.'
'Fukin, Georgy K.'
'Piskunov, Alexandr V.'

_publ_section_title
;
 Tetrahedral nickel(ii) and cobalt(ii) bis-o-iminobenzosemiquinonates.
;
_journal_issue 28
_journal_name_full 'Dalton transactions (Cambridge, England : 2003)'
_journal_page_first 10723
_journal_page_last 10732
_journal_paper_doi 10.1039/c9dt01424a
_journal_volume 48
_journal_year 2019
_chemical_formula_moiety 'C36 H58 Co N2 O2'
_chemical_formula_sum 'C36 H58 Co N2 O2'
_chemical_formula_weight 609.77
_space_group_crystal_system triclinic
_space_group_IT_number 2
_space_group_name_Hall '-P 1'
_space_group_name_H-M_alt 'P -1'
_symmetry_space_group_name_Hall '-P 1'
_symmetry_space_group_name_H-M 'P -1'
_atom_sites_solution_hydrogens geom
_atom_sites_solution_primary dual
_atom_sites_solution_secondary difmap
_audit_creation_method SHELXL-2017/1
_audit_update_record
;
2019-02-28 deposited with the CCDC.    2019-06-18 downloaded from the CCDC.
;
_cell_angle_alpha 79.570(4)
_cell_angle_beta 76.133(5)
_cell_angle_gamma 72.544(5)
_cell_formula_units_Z 2
_cell_length_a 10.806(3)
_cell_length_b 11.558(3)
_cell_length_c 15.589(3)
_cell_measurement_reflns_used 6764
_cell_measurement_temperature 100(2)
_cell_measurement_theta_max 28.34
_cell_measurement_theta_min 2.44
_cell_volume 1790.6(8)
_computing_cell_refinement 'Saint 8.37a'
_computing_data_collection APEX2
_computing_data_reduction 'Saint 8.37a'
_computing_structure_refinement 'SHELXL 2017/1'
_computing_structure_solution 'SHELXT 2014/5'
_diffrn_ambient_temperature 100(2)
_diffrn_measured_fraction_theta_full 0.995
_diffrn_measured_fraction_theta_max 0.994
_diffrn_measurement_device_type 'Bruker D8 Quest (CMOS)'
_diffrn_measurement_method '\w scans'
_diffrn_radiation_type MoK\a
_diffrn_radiation_wavelength 0.71073
_diffrn_reflns_av_R_equivalents 0.0757
_diffrn_reflns_av_unetI/netI 0.0910
_diffrn_reflns_Laue_measured_fraction_full 0.995
_diffrn_reflns_Laue_measured_fraction_max 0.994
_diffrn_reflns_limit_h_max 13
_diffrn_reflns_limit_h_min -13
_diffrn_reflns_limit_k_max 14
_diffrn_reflns_limit_k_min -14
_diffrn_reflns_limit_l_max 19
_diffrn_reflns_limit_l_min -19
_diffrn_reflns_number 19410
_diffrn_reflns_point_group_measured_fraction_full 0.995
_diffrn_reflns_point_group_measured_fraction_max 0.994
_diffrn_reflns_theta_full 25.242
_diffrn_reflns_theta_max 27.103
_diffrn_reflns_theta_min 2.427
_diffrn_source 'microfocus tube'
_exptl_absorpt_coefficient_mu 0.510
_exptl_absorpt_correction_T_max 0.813
_exptl_absorpt_correction_T_min 0.412
_exptl_absorpt_correction_type multi-scan
_exptl_absorpt_process_details 'SADABS 2016/2'
_exptl_crystal_colour black
_exptl_crystal_density_diffrn 1.131
_exptl_crystal_description plate
_exptl_crystal_F_000 662
_exptl_crystal_size_max 0.800
_exptl_crystal_size_mid 0.800
_exptl_crystal_size_min 0.050
_refine_diff_density_max 1.052
_refine_diff_density_min -1.030
_refine_diff_density_rms 0.085
_refine_ls_extinction_method none
_refine_ls_goodness_of_fit_ref 1.014
_refine_ls_hydrogen_treatment constr
_refine_ls_matrix_type full
_refine_ls_number_parameters 388
_refine_ls_number_reflns 7834
_refine_ls_number_restraints 0
_refine_ls_restrained_S_all 1.014
_refine_ls_R_factor_all 0.0824
_refine_ls_R_factor_gt 0.0578
_refine_ls_shift/su_max 0.001
_refine_ls_shift/su_mean 0.000
_refine_ls_structure_factor_coef Fsqd
_refine_ls_weighting_details 'w=1/[\s^2^(Fo^2^)+(0.0577P)^2^+1.2766P] where P=(Fo^2^+2Fc^2^)/3'
_refine_ls_weighting_scheme calc
_refine_ls_wR_factor_gt 0.1278
_refine_ls_wR_factor_ref 0.1393
_reflns_Friedel_coverage 0.000
_reflns_number_gt 6086
_reflns_number_total 7834
_reflns_threshold_expression 'I > 2\s(I)'
_cod_data_source_file c9dt01424a1.cif
_cod_data_source_block coiqtbu
_cod_depositor_comments 'Adding full bibliography for 7700312--7700313.cif.'
_cod_original_cell_volume 1790.5(7)
_cod_database_code 7700313
_shelx_shelxl_version_number 2017/1
_shelx_space_group_comment
;
The symmetry employed for this shelxl refinement is uniquely defined
by the following loop, which should always be used as a source of
symmetry information in preference to the above space-group names.
They are only intended as comments.
;
_shelx_estimated_absorpt_t_min 0.686
_shelx_estimated_absorpt_t_max 0.975

loop_
_space_group_symop_operation_xyz
'x, y, z'
'-x, -y, -z'

loop_
_atom_site_label
_atom_site_type_symbol
_atom_site_fract_x
_atom_site_fract_y
_atom_site_fract_z
_atom_site_U_iso_or_equiv
_atom_site_adp_type
_atom_site_occupancy
_atom_site_site_symmetry_order
_atom_site_calc_flag
_atom_site_refinement_flags_posn
_atom_site_refinement_flags_adp
Co1 Co 0.64700(3) 0.25019(3) 0.34468(2) 0.01239(11) Uani 1 1 d . .
O1 O 0.62380(16) 0.16548(16) 0.46293(11) 0.0153(4) Uani 1 1 d . .
O2 O 0.68176(16) 0.17185(15) 0.23818(11) 0.0144(4) Uani 1 1 d . .
N1 N 0.79489(19) 0.28276(18) 0.37781(14) 0.0135(4) Uani 1 1 d . .
N2 N 0.49225(19) 0.35385(18) 0.29960(14) 0.0125(4) Uani 1 1 d . .
C1 C 0.7089(2) 0.1709(2) 0.50755(16) 0.0127(5) Uani 1 1 d . .
C2 C 0.8090(2) 0.2342(2) 0.46176(16) 0.0114(5) Uani 1 1 d . .
C3 C 0.9080(2) 0.2366(2) 0.50730(16) 0.0130(5) Uani 1 1 d . .
H3A H 0.973670 0.277467 0.477891 0.016 Uiso 1 1 calc R U
C4 C 0.9102(2) 0.1814(2) 0.59217(16) 0.0124(5) Uani 1 1 d . .
C5 C 0.8090(2) 0.1217(2) 0.63590(16) 0.0131(5) Uani 1 1 d . .
H5A H 0.811024 0.083883 0.695156 0.016 Uiso 1 1 calc R U
C6 C 0.7095(2) 0.1159(2) 0.59747(16) 0.0125(5) Uani 1 1 d . .
C7 C 1.0181(2) 0.1771(2) 0.64225(17) 0.0143(5) Uani 1 1 d . .
C8 C 0.9569(3) 0.2309(3) 0.73059(17) 0.0208(6) Uani 1 1 d . .
H8A H 1.027090 0.224920 0.762274 0.031 Uiso 1 1 calc R U
H8B H 0.895567 0.185327 0.767125 0.031 Uiso 1 1 calc R U
H8C H 0.908742 0.316845 0.718882 0.031 Uiso 1 1 calc R U
C9 C 1.0966(3) 0.0435(2) 0.6597(2) 0.0242(6) Uani 1 1 d . .
H9A H 1.130672 0.008079 0.603323 0.036 Uiso 1 1 calc R U
H9B H 1.038464 -0.002575 0.699879 0.036 Uiso 1 1 calc R U
H9C H 1.170663 0.039438 0.687135 0.036 Uiso 1 1 calc R U
C10 C 1.1154(2) 0.2492(2) 0.58777(18) 0.0203(6) Uani 1 1 d . .
H10A H 1.163239 0.210818 0.533830 0.030 Uiso 1 1 calc R U
H10B H 1.178550 0.249361 0.623517 0.030 Uiso 1 1 calc R U
H10C H 1.066286 0.333437 0.571200 0.030 Uiso 1 1 calc R U
C11 C 0.6032(2) 0.0513(2) 0.64688(17) 0.0165(5) Uani 1 1 d . .
C12 C 0.4640(2) 0.1407(3) 0.6481(2) 0.0249(6) Uani 1 1 d . .
H12A H 0.455387 0.210117 0.679097 0.037 Uiso 1 1 calc R U
H12B H 0.396659 0.098443 0.679017 0.037 Uiso 1 1 calc R U
H12C H 0.451716 0.170197 0.586844 0.037 Uiso 1 1 calc R U
C13 C 0.6172(3) 0.0049(3) 0.74313(18) 0.0237(6) Uani 1 1 d . .
H13A H 0.703239 -0.054986 0.744083 0.036 Uiso 1 1 calc R U
H13B H 0.546347 -0.033634 0.772951 0.036 Uiso 1 1 calc R U
H13C H 0.611082 0.073617 0.774142 0.036 Uiso 1 1 calc R U
C14 C 0.6157(3) -0.0593(2) 0.60016(19) 0.0235(6) Uani 1 1 d . .
H14A H 0.701932 -0.118217 0.602682 0.035 Uiso 1 1 calc R U
H14B H 0.608133 -0.031990 0.537885 0.035 Uiso 1 1 calc R U
H14C H 0.545099 -0.098062 0.630164 0.035 Uiso 1 1 calc R U
C15 C 0.8883(2) 0.3487(2) 0.31755(17) 0.0150(5) Uani 1 1 d . .
C16 C 1.0284(2) 0.2622(2) 0.29659(18) 0.0195(6) Uani 1 1 d . .
H16A H 1.025526 0.194111 0.268411 0.029 Uiso 1 1 calc R U
H16B H 1.061526 0.230478 0.351909 0.029 Uiso 1 1 calc R U
H16C H 1.087476 0.307052 0.256125 0.029 Uiso 1 1 calc R U
C17 C 0.8870(3) 0.4633(2) 0.35523(19) 0.0214(6) Uani 1 1 d . .
H17A H 0.795517 0.512916 0.370945 0.032 Uiso 1 1 calc R U
H17B H 0.938240 0.511122 0.310332 0.032 Uiso 1 1 calc R U
H17C H 0.926314 0.438817 0.408434 0.032 Uiso 1 1 calc R U
C18 C 0.8366(3) 0.3916(3) 0.23168(18) 0.0232(6) Uani 1 1 d . .
H18A H 0.834578 0.320840 0.206157 0.035 Uiso 1 1 calc R U
H18B H 0.894886 0.435522 0.189387 0.035 Uiso 1 1 calc R U
H18C H 0.747023 0.446158 0.244017 0.035 Uiso 1 1 calc R U
C19 C 0.5955(2) 0.2256(2) 0.18765(17) 0.0139(5) Uani 1 1 d . .
C20 C 0.4842(2) 0.3241(2) 0.22219(16) 0.0114(5) Uani 1 1 d . .
C21 C 0.3828(2) 0.3793(2) 0.17081(17) 0.0141(5) Uani 1 1 d . .
H21A H 0.308359 0.442238 0.192929 0.017 Uiso 1 1 calc R U
C22 C 0.3922(2) 0.3423(2) 0.09065(17) 0.0159(5) Uani 1 1 d . .
C23 C 0.5069(3) 0.2501(2) 0.05683(17) 0.0184(5) Uani 1 1 d . .
H23A H 0.513306 0.227448 -0.000006 0.022 Uiso 1 1 calc R U
C24 C 0.6087(2) 0.1922(2) 0.10148(17) 0.0156(5) Uani 1 1 d . .
C25 C 0.2872(3) 0.4013(3) 0.03293(18) 0.0213(6) Uani 1 1 d . .
C26 C 0.1743(3) 0.5023(3) 0.0761(2) 0.0271(6) Uani 1 1 d . .
H26A H 0.209183 0.568676 0.082598 0.041 Uiso 1 1 calc R U
H26B H 0.133568 0.469129 0.134892 0.041 Uiso 1 1 calc R U
H26C H 0.107668 0.533877 0.038587 0.041 Uiso 1 1 calc R U
C27 C 0.3531(3) 0.4581(4) -0.0557(2) 0.0420(9) Uani 1 1 d . .
H27A H 0.394300 0.517562 -0.044863 0.063 Uiso 1 1 calc R U
H27B H 0.286400 0.499334 -0.092099 0.063 Uiso 1 1 calc R U
H27C H 0.420942 0.393936 -0.087100 0.063 Uiso 1 1 calc R U
C28 C 0.2276(3) 0.3028(3) 0.0182(2) 0.0405(8) Uani 1 1 d . .
H28A H 0.184114 0.268663 0.075718 0.061 Uiso 1 1 calc R U
H28B H 0.298117 0.237679 -0.010296 0.061 Uiso 1 1 calc R U
H28C H 0.162496 0.339396 -0.020021 0.061 Uiso 1 1 calc R U
C29 C 0.7340(3) 0.0992(2) 0.06015(18) 0.0207(6) Uani 1 1 d . .
C30 C 0.7476(3) -0.0272(2) 0.11493(19) 0.0242(6) Uani 1 1 d . .
H30A H 0.671141 -0.056385 0.115474 0.036 Uiso 1 1 calc R U
H30B H 0.751642 -0.021070 0.176045 0.036 Uiso 1 1 calc R U
H30C H 0.828862 -0.084649 0.088179 0.036 Uiso 1 1 calc R U
C31 C 0.7319(3) 0.0843(3) -0.0349(2) 0.0349(8) Uani 1 1 d . .
H31A H 0.655407 0.055301 -0.034706 0.052 Uiso 1 1 calc R U
H31B H 0.813441 0.024832 -0.058998 0.052 Uiso 1 1 calc R U
H31C H 0.725655 0.163124 -0.072029 0.052 Uiso 1 1 calc R U
C32 C 0.8556(3) 0.1445(3) 0.0572(2) 0.0287(7) Uani 1 1 d . .
H32A H 0.864683 0.145908 0.118059 0.043 Uiso 1 1 calc R U
H32B H 0.844070 0.227005 0.025212 0.043 Uiso 1 1 calc R U
H32C H 0.935283 0.089322 0.026559 0.043 Uiso 1 1 calc R U
C33 C 0.3925(2) 0.4573(2) 0.34376(17) 0.0162(5) Uani 1 1 d . .
C34 C 0.3935(3) 0.5790(2) 0.2849(2) 0.0229(6) Uani 1 1 d . .
H34A H 0.484011 0.587384 0.268085 0.034 Uiso 1 1 calc R U
H34B H 0.336383 0.646624 0.317965 0.034 Uiso 1 1 calc R U
H34C H 0.360547 0.580697 0.231236 0.034 Uiso 1 1 calc R U
C35 C 0.2542(3) 0.4355(3) 0.37194(18) 0.0211(6) Uani 1 1 d . .
H35A H 0.260311 0.354647 0.406077 0.032 Uiso 1 1 calc R U
H35B H 0.218729 0.439687 0.318845 0.032 Uiso 1 1 calc R U
H35C H 0.195308 0.498221 0.408850 0.032 Uiso 1 1 calc R U
C36 C 0.4373(3) 0.4631(3) 0.4282(2) 0.0296(7) Uani 1 1 d . .
H36A H 0.525943 0.476032 0.412527 0.044 Uiso 1 1 calc R U
H36B H 0.439320 0.386261 0.467338 0.044 Uiso 1 1 calc R U
H36C H 0.375237 0.530899 0.459062 0.044 Uiso 1 1 calc R U

loop_
_atom_site_aniso_label
_atom_site_aniso_U_11
_atom_site_aniso_U_22
_atom_site_aniso_U_33
_atom_site_aniso_U_23
_atom_site_aniso_U_13
_atom_site_aniso_U_12
Co1 0.01224(17) 0.01620(18) 0.00917(19) -0.00210(12) -0.00189(12) -0.00432(13)
O1 0.0145(8) 0.0229(9) 0.0107(9) -0.0010(7) -0.0034(7) -0.0085(7)
O2 0.0140(8) 0.0173(8) 0.0105(9) -0.0052(7) -0.0020(7) -0.0001(7)
N1 0.0140(10) 0.0155(10) 0.0103(11) -0.0004(8) 0.0001(8) -0.0056(8)
N2 0.0120(10) 0.0153(10) 0.0102(11) -0.0037(8) -0.0015(8) -0.0031(8)
C1 0.0116(11) 0.0137(11) 0.0134(13) -0.0037(9) -0.0005(9) -0.0048(9)
C2 0.0129(11) 0.0124(11) 0.0085(12) -0.0012(9) -0.0011(9) -0.0038(9)
C3 0.0134(11) 0.0151(11) 0.0118(13) -0.0021(9) -0.0001(9) -0.0074(9)
C4 0.0115(11) 0.0121(11) 0.0133(13) -0.0035(9) -0.0020(9) -0.0019(9)
C5 0.0150(12) 0.0147(11) 0.0089(13) -0.0016(9) 0.0000(9) -0.0045(10)
C6 0.0150(11) 0.0129(11) 0.0081(12) -0.0017(9) 0.0017(9) -0.0043(9)
C7 0.0157(12) 0.0175(12) 0.0118(13) -0.0024(10) -0.0043(9) -0.0057(10)
C8 0.0216(13) 0.0323(15) 0.0119(14) -0.0064(11) -0.0032(10) -0.0100(12)
C9 0.0241(14) 0.0178(13) 0.0324(17) -0.0004(12) -0.0138(12) -0.0029(11)
C10 0.0166(12) 0.0262(14) 0.0215(15) -0.0009(11) -0.0060(10) -0.0103(11)
C11 0.0168(12) 0.0218(13) 0.0116(13) 0.0009(10) -0.0004(10) -0.0098(10)
C12 0.0144(13) 0.0363(16) 0.0213(16) 0.0028(12) 0.0011(10) -0.0103(12)
C13 0.0227(14) 0.0331(15) 0.0169(15) 0.0036(12) -0.0011(11) -0.0158(12)
C14 0.0300(15) 0.0240(14) 0.0219(16) 0.0020(11) -0.0049(12) -0.0181(12)
C15 0.0161(12) 0.0174(12) 0.0126(13) 0.0024(10) -0.0012(9) -0.0096(10)
C16 0.0163(12) 0.0243(13) 0.0167(14) -0.0005(11) 0.0003(10) -0.0075(11)
C17 0.0272(14) 0.0185(13) 0.0192(15) 0.0015(11) -0.0027(11) -0.0107(11)
C18 0.0252(14) 0.0294(14) 0.0174(15) 0.0067(11) -0.0065(11) -0.0149(12)
C19 0.0147(12) 0.0132(11) 0.0119(13) 0.0008(9) 0.0003(9) -0.0047(10)
C20 0.0128(11) 0.0140(11) 0.0068(12) -0.0009(9) 0.0009(9) -0.0052(9)
C21 0.0130(11) 0.0157(11) 0.0125(13) -0.0005(9) -0.0003(9) -0.0045(10)
C22 0.0163(12) 0.0200(12) 0.0126(13) 0.0013(10) -0.0025(10) -0.0088(10)
C23 0.0246(13) 0.0229(13) 0.0074(13) -0.0038(10) 0.0018(10) -0.0086(11)
C24 0.0177(12) 0.0169(12) 0.0103(13) -0.0027(10) 0.0026(9) -0.0053(10)
C25 0.0221(13) 0.0292(14) 0.0136(14) 0.0007(11) -0.0059(10) -0.0085(12)
C26 0.0209(14) 0.0318(15) 0.0255(17) 0.0036(12) -0.0084(12) -0.0037(12)
C27 0.0291(16) 0.066(2) 0.0208(18) 0.0150(16) -0.0076(13) -0.0081(16)
C28 0.0378(18) 0.048(2) 0.046(2) -0.0162(17) -0.0232(16) -0.0090(16)
C29 0.0222(13) 0.0212(13) 0.0145(14) -0.0065(11) 0.0039(10) -0.0030(11)
C30 0.0283(15) 0.0215(13) 0.0181(15) -0.0074(11) 0.0021(11) -0.0018(12)
C31 0.0385(18) 0.0390(17) 0.0188(17) -0.0128(13) 0.0016(13) 0.0018(14)
C32 0.0234(14) 0.0270(15) 0.0290(17) -0.0077(13) 0.0087(12) -0.0051(12)
C33 0.0153(12) 0.0175(12) 0.0149(14) -0.0097(10) -0.0019(10) 0.0007(10)
C34 0.0197(13) 0.0205(13) 0.0288(17) -0.0098(12) -0.0008(11) -0.0052(11)
C35 0.0189(13) 0.0265(14) 0.0144(14) -0.0036(11) 0.0034(10) -0.0054(11)
C36 0.0272(15) 0.0410(17) 0.0206(16) -0.0213(13) -0.0066(12) 0.0025(13)

loop_
_atom_type_symbol
_atom_type_description
_atom_type_scat_dispersion_real
_atom_type_scat_dispersion_imag
_atom_type_scat_source
C C 0.0033 0.0016 'International Tables Vol C Tables 4.2.6.8 and 6.1.1.4'
H H 0.0000 0.0000 'International Tables Vol C Tables 4.2.6.8 and 6.1.1.4'
N N 0.0061 0.0033 'International Tables Vol C Tables 4.2.6.8 and 6.1.1.4'
O O 0.0106 0.0060 'International Tables Vol C Tables 4.2.6.8 and 6.1.1.4'
Co Co 0.3494 0.9721 'International Tables Vol C Tables 4.2.6.8 and 6.1.1.4'

loop_
_geom_angle_atom_site_label_1
_geom_angle_atom_site_label_2
_geom_angle_atom_site_label_3
_geom_angle
O1 Co1 O2 123.43(8)
O1 Co1 N2 119.15(8)
O2 Co1 N2 83.91(8)
O1 Co1 N1 83.95(8)
O2 Co1 N1 118.09(8)
N2 Co1 N1 133.60(9)
C1 O1 Co1 113.03(15)
C19 O2 Co1 112.30(14)
C2 N1 C15 122.3(2)
C2 N1 Co1 112.65(16)
C15 N1 Co1 124.98(16)
C20 N2 C33 122.4(2)
C20 N2 Co1 112.61(15)
C33 N2 Co1 124.98(16)
O1 C1 C6 122.9(2)
O1 C1 C2 117.4(2)
C6 C1 C2 119.7(2)
N1 C2 C3 128.2(2)
N1 C2 C1 112.9(2)
C3 C2 C1 118.9(2)
C4 C3 C2 121.3(2)
C4 C3 H3A 119.4
C2 C3 H3A 119.4
C3 C4 C5 118.5(2)
C3 C4 C7 123.0(2)
C5 C4 C7 118.5(2)
C6 C5 C4 124.1(2)
C6 C5 H5A 117.9
C4 C5 H5A 117.9
C5 C6 C1 117.5(2)
C5 C6 C11 122.3(2)
C1 C6 C11 120.1(2)
C8 C7 C9 109.9(2)
C8 C7 C4 110.8(2)
C9 C7 C4 108.3(2)
C8 C7 C10 107.9(2)
C9 C7 C10 108.0(2)
C4 C7 C10 111.9(2)
C7 C8 H8A 109.5
C7 C8 H8B 109.5
H8A C8 H8B 109.5
C7 C8 H8C 109.5
H8A C8 H8C 109.5
H8B C8 H8C 109.5
C7 C9 H9A 109.5
C7 C9 H9B 109.5
H9A C9 H9B 109.5
C7 C9 H9C 109.5
H9A C9 H9C 109.5
H9B C9 H9C 109.5
C7 C10 H10A 109.5
C7 C10 H10B 109.5
H10A C10 H10B 109.5
C7 C10 H10C 109.5
H10A C10 H10C 109.5
H10B C10 H10C 109.5
C13 C11 C6 111.8(2)
C13 C11 C14 107.9(2)
C6 C11 C14 109.6(2)
C13 C11 C12 107.9(2)
C6 C11 C12 110.0(2)
C14 C11 C12 109.5(2)
C11 C12 H12A 109.5
C11 C12 H12B 109.5
H12A C12 H12B 109.5
C11 C12 H12C 109.5
H12A C12 H12C 109.5
H12B C12 H12C 109.5
C11 C13 H13A 109.5
C11 C13 H13B 109.5
H13A C13 H13B 109.5
C11 C13 H13C 109.5
H13A C13 H13C 109.5
H13B C13 H13C 109.5
C11 C14 H14A 109.5
C11 C14 H14B 109.5
H14A C14 H14B 109.5
C11 C14 H14C 109.5
H14A C14 H14C 109.5
H14B C14 H14C 109.5
N1 C15 C18 106.1(2)
N1 C15 C17 111.5(2)
C18 C15 C17 107.1(2)
N1 C15 C16 110.97(19)
C18 C15 C16 108.5(2)
C17 C15 C16 112.4(2)
C15 C16 H16A 109.5
C15 C16 H16B 109.5
H16A C16 H16B 109.5
C15 C16 H16C 109.5
H16A C16 H16C 109.5
H16B C16 H16C 109.5
C15 C17 H17A 109.5
C15 C17 H17B 109.5
H17A C17 H17B 109.5
C15 C17 H17C 109.5
H17A C17 H17C 109.5
H17B C17 H17C 109.5
C15 C18 H18A 109.5
C15 C18 H18B 109.5
H18A C18 H18B 109.5
C15 C18 H18C 109.5
H18A C18 H18C 109.5
H18B C18 H18C 109.5
O2 C19 C24 122.3(2)
O2 C19 C20 117.1(2)
C24 C19 C20 120.5(2)
N2 C20 C21 127.9(2)
N2 C20 C19 113.8(2)
C21 C20 C19 118.4(2)
C22 C21 C20 120.8(2)
C22 C21 H21A 119.6
C20 C21 H21A 119.6
C21 C22 C23 119.0(2)
C21 C22 C25 122.2(2)
C23 C22 C25 118.7(2)
C24 C23 C22 124.1(2)
C24 C23 H23A 117.9
C22 C23 H23A 117.9
C23 C24 C19 117.0(2)
C23 C24 C29 122.3(2)
C19 C24 C29 120.7(2)
C27 C25 C26 107.9(2)
C27 C25 C22 108.6(2)
C26 C25 C22 112.5(2)
C27 C25 C28 110.6(3)
C26 C25 C28 108.1(2)
C22 C25 C28 109.1(2)
C25 C26 H26A 109.5
C25 C26 H26B 109.5
H26A C26 H26B 109.5
C25 C26 H26C 109.5
H26A C26 H26C 109.5
H26B C26 H26C 109.5
C25 C27 H27A 109.5
C25 C27 H27B 109.5
H27A C27 H27B 109.5
C25 C27 H27C 109.5
H27A C27 H27C 109.5
H27B C27 H27C 109.5
C25 C28 H28A 109.5
C25 C28 H28B 109.5
H28A C28 H28B 109.5
C25 C28 H28C 109.5
H28A C28 H28C 109.5
H28B C28 H28C 109.5
C31 C29 C24 112.0(2)
C31 C29 C30 107.5(2)
C24 C29 C30 110.8(2)
C31 C29 C32 108.0(2)
C24 C29 C32 108.8(2)
C30 C29 C32 109.8(2)
C29 C30 H30A 109.5
C29 C30 H30B 109.5
H30A C30 H30B 109.5
C29 C30 H30C 109.5
H30A C30 H30C 109.5
H30B C30 H30C 109.5
C29 C31 H31A 109.5
C29 C31 H31B 109.5
H31A C31 H31B 109.5
C29 C31 H31C 109.5
H31A C31 H31C 109.5
H31B C31 H31C 109.5
C29 C32 H32A 109.5
C29 C32 H32B 109.5
H32A C32 H32B 109.5
C29 C32 H32C 109.5
H32A C32 H32C 109.5
H32B C32 H32C 109.5
N2 C33 C36 106.6(2)
N2 C33 C34 110.5(2)
C36 C33 C34 106.9(2)
N2 C33 C35 112.0(2)
C36 C33 C35 107.5(2)
C34 C33 C35 113.0(2)
C33 C34 H34A 109.5
C33 C34 H34B 109.5
H34A C34 H34B 109.5
C33 C34 H34C 109.5
H34A C34 H34C 109.5
H34B C34 H34C 109.5
C33 C35 H35A 109.5
C33 C35 H35B 109.5
H35A C35 H35B 109.5
C33 C35 H35C 109.5
H35A C35 H35C 109.5
H35B C35 H35C 109.5
C33 C36 H36A 109.5
C33 C36 H36B 109.5
H36A C36 H36B 109.5
C33 C36 H36C 109.5
H36A C36 H36C 109.5
H36B C36 H36C 109.5

loop_
_geom_bond_atom_site_label_1
_geom_bond_atom_site_label_2
_geom_bond_distance
Co1 O1 1.9214(18)
Co1 O2 1.9386(17)
Co1 N2 1.945(2)
Co1 N1 1.947(2)
O1 C1 1.300(3)
O2 C19 1.305(3)
N1 C2 1.352(3)
N1 C15 1.493(3)
N2 C20 1.342(3)
N2 C33 1.495(3)
C1 C6 1.431(3)
C1 C2 1.460(3)
C2 C3 1.428(3)
C3 C4 1.363(3)
C3 H3A 0.9500
C4 C5 1.436(3)
C4 C7 1.536(3)
C5 C6 1.374(3)
C5 H5A 0.9500
C6 C11 1.533(3)
C7 C8 1.532(3)
C7 C9 1.534(3)
C7 C10 1.536(4)
C8 H8A 0.9800
C8 H8B 0.9800
C8 H8C 0.9800
C9 H9A 0.9800
C9 H9B 0.9800
C9 H9C 0.9800
C10 H10A 0.9800
C10 H10B 0.9800
C10 H10C 0.9800
C11 C13 1.527(4)
C11 C14 1.539(4)
C11 C12 1.546(4)
C12 H12A 0.9800
C12 H12B 0.9800
C12 H12C 0.9800
C13 H13A 0.9800
C13 H13B 0.9800
C13 H13C 0.9800
C14 H14A 0.9800
C14 H14B 0.9800
C14 H14C 0.9800
C15 C18 1.517(4)
C15 C17 1.538(4)
C15 C16 1.540(3)
C16 H16A 0.9800
C16 H16B 0.9800
C16 H16C 0.9800
C17 H17A 0.9800
C17 H17B 0.9800
C17 H17C 0.9800
C18 H18A 0.9800
C18 H18B 0.9800
C18 H18C 0.9800
C19 C24 1.427(4)
C19 C20 1.456(3)
C20 C21 1.437(3)
C21 C22 1.364(4)
C21 H21A 0.9500
C22 C23 1.431(4)
C22 C25 1.538(4)
C23 C24 1.378(4)
C23 H23A 0.9500
C24 C29 1.537(3)
C25 C27 1.526(4)
C25 C26 1.530(4)
C25 C28 1.539(4)
C26 H26A 0.9800
C26 H26B 0.9800
C26 H26C 0.9800
C27 H27A 0.9800
C27 H27B 0.9800
C27 H27C 0.9800
C28 H28A 0.9800
C28 H28B 0.9800
C28 H28C 0.9800
C29 C31 1.529(4)
C29 C30 1.538(4)
C29 C32 1.542(4)
C30 H30A 0.9800
C30 H30B 0.9800
C30 H30C 0.9800
C31 H31A 0.9800
C31 H31B 0.9800
C31 H31C 0.9800
C32 H32A 0.9800
C32 H32B 0.9800
C32 H32C 0.9800
C33 C36 1.526(4)
C33 C34 1.535(4)
C33 C35 1.537(4)
C34 H34A 0.9800
C34 H34B 0.9800
C34 H34C 0.9800
C35 H35A 0.9800
C35 H35B 0.9800
C35 H35C 0.9800
C36 H36A 0.9800
C36 H36B 0.9800
C36 H36C 0.9800
